data_2015255
loop_
_publ_author_name
'\"Ozek, Arzu'
'Albayrak, \,Ci\<gdem'
'Odaba\,so\<glu, Mustafa'
'B\"uy\"ukg\"ung\"or, Orhan'

_publ_section_title
;(<i>Z</i>)-4-(2,6-Dichlorophenyldiazenyl)-6-{[1,3-dihydroxy-2-(hydroxymethyl)propan-2-ylamino]methylene}-2-methoxycyclohexa-2,4-dienone
 and the 3-methoxyphenyldiazenyl and 4-methoxyphenyldiazenyl analogues
;
_journal_coeditor_code HJ1088
_journal_issue 4
_journal_name_full 'Acta Crystallographica Section C'
_journal_page_first o173
_journal_page_last o177
_journal_paper_doi 10.1107/S0108270106005026
_journal_volume 62
_journal_year 2006
_chemical_formula_iupac 'C19 H23 N3 O6'
_chemical_formula_moiety 'C19 H23 N3 O6'
_chemical_formula_sum 'C19 H23 N3 O6'
_chemical_formula_weight 389.40
_chemical_name_systematic
;
(Z)-6-{[1,3-dihydroxy-2-(hydroxymethyl)propan-2-ylamino]methylene}-2-methoxy-
4-(3-methoxyphenyldiazenyl)cyclohexa-2,4-dienone
;
_space_group_IT_number 14
_symmetry_cell_setting monoclinic
_symmetry_space_group_name_Hall '-P 2ybc'
_symmetry_space_group_name_H-M 'P 1 21/c 1'
_atom_sites_solution_hydrogens geom
_atom_sites_solution_primary direct
_atom_sites_solution_secondary difmap
_audit_creation_method SHELXL-97
_cell_angle_alpha 90.00
_cell_angle_beta 99.180(5)
_cell_angle_gamma 90.00
_cell_formula_units_Z 4
_cell_length_a 16.3722(11)
_cell_length_b 10.4506(5)
_cell_length_c 11.3239(7)
_cell_measurement_reflns_used 13037
_cell_measurement_temperature 296
_cell_measurement_theta_max 28.85
_cell_measurement_theta_min 1.82
_cell_volume 1912.7(2)
_computing_cell_refinement X-AREA
_computing_data_collection 'X-AREA (Stoe & Cie, 2002)'
_computing_data_reduction 'X-RED32 (Stoe & Cie, 2002)'
_computing_molecular_graphics 'Ortep-3 for Windows (Farrugia, 1997)'
_computing_publication_material 'WinGX (Farrugia, 1999)'
_computing_structure_refinement 'SHELXL97 (Sheldrick, 1997)'
_computing_structure_solution 'SHELXS97 (Sheldrick, 1997)'
_diffrn_ambient_temperature 296
_diffrn_detector_area_resol_mean 6.67
_diffrn_measured_fraction_theta_full 0.999
_diffrn_measured_fraction_theta_max 0.999
_diffrn_measurement_device_type 'STOE IPDS-II'
_diffrn_measurement_method '\w scans'
_diffrn_radiation_monochromator graphite
_diffrn_radiation_source 'fine-focus sealed tube'
_diffrn_radiation_type MoK\a
_diffrn_radiation_wavelength 0.71073
_diffrn_reflns_av_R_equivalents 0.0396
_diffrn_reflns_av_sigmaI/netI 0.0310
_diffrn_reflns_limit_h_max 20
_diffrn_reflns_limit_h_min -20
_diffrn_reflns_limit_k_max 12
_diffrn_reflns_limit_k_min -12
_diffrn_reflns_limit_l_max 13
_diffrn_reflns_limit_l_min -13
_diffrn_reflns_number 13464
_diffrn_reflns_theta_full 26.00
_diffrn_reflns_theta_max 26.00
_diffrn_reflns_theta_min 2.32
_diffrn_standards_decay_% <2
_diffrn_standards_number 0
_exptl_absorpt_coefficient_mu 0.102
_exptl_absorpt_correction_T_max 0.9824
_exptl_absorpt_correction_T_min 0.9699
_exptl_absorpt_correction_type integration
_exptl_absorpt_process_details 'STOE X-RED (Stoe & Cie, 2002)'
_exptl_crystal_colour red
_exptl_crystal_density_diffrn 1.352
_exptl_crystal_density_method 'not measured'
_exptl_crystal_description prism
_exptl_crystal_F_000 824
_exptl_crystal_size_max 0.42
_exptl_crystal_size_mid 0.33
_exptl_crystal_size_min 0.25
_refine_diff_density_max 0.831
_refine_diff_density_min -0.315
_refine_ls_extinction_method none
_refine_ls_goodness_of_fit_ref 1.062
_refine_ls_hydrogen_treatment mixed
_refine_ls_matrix_type full
_refine_ls_number_parameters 280
_refine_ls_number_reflns 3744
_refine_ls_number_restraints 3
_refine_ls_restrained_S_all 1.061
_refine_ls_R_factor_all 0.0680
_refine_ls_R_factor_gt 0.0530
_refine_ls_shift/su_max 0.000
_refine_ls_shift/su_mean 0.000
_refine_ls_structure_factor_coef Fsqd
_refine_ls_weighting_details 'calc w=1/[\s^2^(Fo^2^)+(0.0982P)^2^+0.2314P] where P=(Fo^2^+2Fc^2^)/3'
_refine_ls_weighting_scheme calc
_refine_ls_wR_factor_gt 0.1506
_refine_ls_wR_factor_ref 0.1597
_reflns_number_gt 2778
_reflns_number_total 3744
_reflns_threshold_expression I>2\s(I)
_cod_data_source_file hj1088.cif
_cod_data_source_block II
_cod_depositor_comments
;
The following automatic conversions were performed:
'_symmetry_cell_setting' value 'Monoclinic' changed to 'monoclinic'
according to '/home/saulius/struct/CIF-dictionaries/cif_core.dic'
dictionary named 'cif_core.dic' version 2.4.1 from 2010-06-29.

Automatic conversion script
Id: cif_fix_enum 1527 2010-12-29 10:47:43Z saulius 

The following automatic conversions were performed:

'_symmetry_cell_setting' value 'Monoclinic' changed to 'monoclinic'
according to /home/saulius/struct/CIF-dictionaries/cif_core.dic
dictionary named 'cif_core.dic' version 2.4.1 from 2010-06-29.

Automatic conversion script
Id: cif_fix_values 1715 2011-07-08 13:25:40Z adriana 
;
_cod_original_sg_symbol_H-M 'P 21/c'
_cod_database_code 2015255
_cod_database_fobs_code 2015255

loop_
_symmetry_equiv_pos_as_xyz
'x, y, z'
'-x, y+1/2, -z+1/2'
'-x, -y, -z'
'x, -y-1/2, z-1/2'

loop_
_atom_site_type_symbol
_atom_site_label
_atom_site_fract_x
_atom_site_fract_y
_atom_site_fract_z
_atom_site_U_iso_or_equiv
_atom_site_adp_type
_atom_site_calc_flag
_atom_site_refinement_flags
_atom_site_occupancy
_atom_site_disorder_assembly
_atom_site_disorder_group
C C1 0.52543(13) 0.3349(2) 0.4226(2) 0.0519(5) Uani d . 1 . .
C C2 0.48686(16) 0.2193(3) 0.4415(3) 0.0682(7) Uani d . 1 . .
H H2 0.5041 0.1736 0.5115 0.082 Uiso calc R 1 . .
C C3 0.42448(17) 0.1724(3) 0.3592(3) 0.0748(8) Uani d . 1 . .
C C4 0.39987(16) 0.2401(3) 0.2573(3) 0.0801(9) Uani d . 1 . .
H H4 0.3571 0.2089 0.2006 0.096 Uiso calc R 1 . .
C C5 0.43803(17) 0.3562(4) 0.2363(3) 0.0793(9) Uani d . 1 . .
H H5 0.4209 0.4008 0.1656 0.095 Uiso calc R 1 . .
C C6 0.50125(15) 0.4050(3) 0.3205(2) 0.0623(6) Uani d . 1 . .
H H6 0.5264 0.4825 0.3081 0.075 Uiso calc R 1 . .
C C7 0.69341(12) 0.49355(19) 0.59813(17) 0.0418(4) Uani d . 1 . .
C C8 0.70470(13) 0.4220(2) 0.70539(19) 0.0479(5) Uani d . 1 . .
H H8 0.6738 0.3481 0.7104 0.058 Uiso calc R 1 . .
C C9 0.75977(13) 0.4594(2) 0.80069(17) 0.0454(5) Uani d . 1 A .
C C10 0.80727(11) 0.57554(17) 0.79880(16) 0.0380(4) Uani d . 1 . .
C C11 0.79952(12) 0.64124(17) 0.68721(16) 0.0370(4) Uani d . 1 . .
C C12 0.74184(12) 0.59894(19) 0.58899(17) 0.0423(4) Uani d . 1 . .
H H12 0.7366 0.6432 0.5169 0.051 Uiso calc R 1 . .
C C13 0.84989(12) 0.74918(17) 0.67492(16) 0.0387(4) Uani d . 1 . .
H H13 0.8448 0.7902 0.6013 0.046 Uiso calc R 1 . .
C C14 0.96009(12) 0.89996(16) 0.76805(15) 0.0361(4) Uani d . 1 . .
C C15 1.04588(12) 0.85128(18) 0.82383(17) 0.0415(4) Uani d . 1 . .
H H15A 1.0686 0.7993 0.7659 0.050 Uiso calc R 1 . .
H H15B 1.0825 0.9236 0.8444 0.050 Uiso calc R 1 . .
C C16 0.92688(13) 0.99893(17) 0.84776(16) 0.0416(4) Uani d . 1 . .
H H16A 0.8722 1.0269 0.8108 0.050 Uiso calc R 1 . .
H H16B 0.9224 0.9611 0.9247 0.050 Uiso calc R 1 . .
C C17 0.96765(13) 0.95486(18) 0.64533(16) 0.0415(4) Uani d . 1 . .
H H17A 1.0184 1.0040 0.6516 0.050 Uiso calc R 1 . .
H H17B 0.9714 0.8849 0.5902 0.050 Uiso calc R 1 . .
C C18A 0.7450(17) 0.268(2) 0.9174(13) 0.094(4) Uani d P 0.64(7) A 1
H H18A 0.7616 0.2370 0.9975 0.141 Uiso calc PR 0.64(7) A 1
H H18B 0.7667 0.2125 0.8623 0.141 Uiso calc PR 0.64(7) A 1
H H18C 0.6857 0.2693 0.8990 0.141 Uiso calc PR 0.64(7) A 1
C C18B 0.725(2) 0.298(4) 0.9220(17) 0.081(6) Uani d P 0.36(7) A 2
H H18D 0.7413 0.2606 0.9997 0.121 Uiso calc PR 0.36(7) A 2
H H18E 0.7286 0.2343 0.8617 0.121 Uiso calc PR 0.36(7) A 2
H H18F 0.6695 0.3288 0.9147 0.121 Uiso calc PR 0.36(7) A 2
C C19 0.3212(2) 0.0104(4) 0.3150(4) 0.1198(15) Uani d . 1 . .
H H19A 0.2745 0.0641 0.3211 0.180 Uiso calc R 1 . .
H H19B 0.3098 -0.0753 0.3381 0.180 Uiso calc R 1 . .
H H19C 0.3315 0.0104 0.2339 0.180 Uiso calc R 1 . .
N N1 0.58852(11) 0.36940(18) 0.51846(16) 0.0505(4) Uani d . 1 . .
N N2 0.63259(11) 0.46281(16) 0.49844(15) 0.0462(4) Uani d . 1 . .
N N3 0.90261(10) 0.79222(14) 0.76302(14) 0.0372(4) Uani d . 1 . .
O O1 0.39043(17) 0.0567(3) 0.3900(2) 0.1122(9) Uani d . 1 . .
O O2 0.77720(12) 0.39743(16) 0.90751(15) 0.0679(5) Uani d . 1 . .
O O3 0.85535(9) 0.61238(13) 0.89346(11) 0.0445(4) Uani d . 1 . .
O O4 1.04182(10) 0.77718(13) 0.92855(12) 0.0459(4) Uani d D 1 . .
O O5 0.98120(11) 1.10454(13) 0.86388(13) 0.0543(4) Uani d D 1 . .
O O6 0.90017(10) 1.03429(13) 0.59828(12) 0.0483(4) Uani d D 1 . .
H H33 0.9020(14) 0.751(2) 0.828(2) 0.049(6) Uiso d . 1 . .
H H44 1.0605(16) 0.7055(19) 0.919(2) 0.070(8) Uiso d D 1 . .
H H55 0.9770(17) 1.144(2) 0.9268(19) 0.072(8) Uiso d D 1 . .
H H66 0.8772(16) 1.003(3) 0.5358(19) 0.070(8) Uiso d D 1 . .

loop_
_atom_site_aniso_label
_atom_site_aniso_U_11
_atom_site_aniso_U_22
_atom_site_aniso_U_33
_atom_site_aniso_U_12
_atom_site_aniso_U_13
_atom_site_aniso_U_23
C1 0.0416(11) 0.0629(14) 0.0513(12) -0.0114(10) 0.0075(9) -0.0190(10)
C2 0.0619(15) 0.0732(16) 0.0691(15) -0.0238(13) 0.0099(12) -0.0196(13)
C3 0.0614(15) 0.0865(19) 0.0757(18) -0.0238(15) 0.0090(14) -0.0278(16)
C4 0.0463(13) 0.099(2) 0.091(2) -0.0131(14) 0.0005(13) -0.0468(18)
C5 0.0619(16) 0.113(2) 0.0592(15) 0.0141(17) -0.0016(12) -0.0168(15)
C6 0.0509(13) 0.0771(16) 0.0573(13) -0.0010(12) 0.0039(11) -0.0133(12)
C7 0.0417(10) 0.0415(10) 0.0405(10) -0.0043(8) 0.0009(8) -0.0045(8)
C8 0.0480(11) 0.0414(10) 0.0527(12) -0.0118(9) 0.0027(9) 0.0007(9)
C9 0.0467(11) 0.0434(10) 0.0439(10) -0.0076(9) 0.0009(9) 0.0083(8)
C10 0.0399(10) 0.0355(9) 0.0373(9) -0.0010(8) 0.0026(8) -0.0005(7)
C11 0.0416(10) 0.0316(8) 0.0363(9) -0.0024(8) 0.0014(8) -0.0009(7)
C12 0.0496(11) 0.0402(10) 0.0353(9) -0.0041(8) 0.0008(8) -0.0002(8)
C13 0.0489(11) 0.0324(9) 0.0333(9) -0.0022(8) 0.0024(8) 0.0003(7)
C14 0.0461(10) 0.0282(8) 0.0330(8) -0.0047(7) 0.0027(7) -0.0007(7)
C15 0.0462(11) 0.0354(9) 0.0412(9) -0.0037(8) 0.0020(8) -0.0010(8)
C16 0.0564(12) 0.0324(9) 0.0350(9) -0.0014(8) 0.0047(8) -0.0012(7)
C17 0.0534(11) 0.0355(9) 0.0351(9) -0.0057(8) 0.0055(8) 0.0014(7)
C18A 0.092(8) 0.058(7) 0.118(8) -0.037(6) -0.023(4) 0.044(4)
C18B 0.122(14) 0.055(10) 0.054(8) -0.021(9) -0.020(6) 0.041(5)
C19 0.081(2) 0.133(3) 0.146(4) -0.050(2) 0.018(2) -0.049(3)
N1 0.0474(10) 0.0517(10) 0.0511(10) -0.0107(8) 0.0041(8) -0.0117(8)
N2 0.0455(9) 0.0452(9) 0.0463(9) -0.0083(8) 0.0028(7) -0.0094(7)
N3 0.0469(9) 0.0308(8) 0.0324(8) -0.0044(7) 0.0017(7) 0.0013(6)
O1 0.1119(18) 0.1044(18) 0.1134(19) -0.0588(16) -0.0033(15) -0.0215(14)
O2 0.0788(11) 0.0611(10) 0.0564(9) -0.0313(9) -0.0118(8) 0.0256(8)
O3 0.0502(8) 0.0441(8) 0.0364(7) -0.0094(6) -0.0021(6) 0.0035(6)
O4 0.0633(9) 0.0330(7) 0.0384(7) 0.0060(7) -0.0009(6) -0.0010(6)
O5 0.0830(11) 0.0341(7) 0.0461(8) -0.0134(7) 0.0113(8) -0.0103(6)
O6 0.0701(10) 0.0361(7) 0.0342(7) -0.0017(7) -0.0058(7) 0.0013(6)

loop_
_atom_type_symbol
_atom_type_description
_atom_type_scat_dispersion_real
_atom_type_scat_dispersion_imag
_atom_type_scat_source
C C 0.0033 0.0016 'International Tables Vol C Tables 4.2.6.8 and 6.1.1.4'
H H 0.0000 0.0000 'International Tables Vol C Tables 4.2.6.8 and 6.1.1.4'
N N 0.0061 0.0033 'International Tables Vol C Tables 4.2.6.8 and 6.1.1.4'
O O 0.0106 0.0060 'International Tables Vol C Tables 4.2.6.8 and 6.1.1.4'

loop_
_geom_angle_atom_site_label_1
_geom_angle_atom_site_label_2
_geom_angle_atom_site_label_3
_geom_angle
_geom_angle_publ_flag
C6 C1 C2 121.0(2) ?
C6 C1 N1 125.8(2) y
C2 C1 N1 113.2(2) y
C3 C2 C1 121.0(3) ?
C3 C2 H2 119.5 ?
C1 C2 H2 119.5 ?
C4 C3 C2 118.9(3) ?
C4 C3 O1 125.8(3) ?
C2 C3 O1 115.2(3) y
C3 C4 C5 120.9(2) ?
C3 C4 H4 119.5 ?
C5 C4 H4 119.5 ?
C6 C5 C4 120.3(3) ?
C6 C5 H5 119.8 ?
C4 C5 H5 119.8 ?
C1 C6 C5 117.8(3) ?
C1 C6 H6 121.1 ?
C5 C6 H6 121.1 ?
C12 C7 C8 119.48(18) ?
C12 C7 N2 117.59(17) ?
C8 C7 N2 122.92(18) y
C9 C8 C7 120.88(19) ?
C9 C8 H8 119.6 ?
C7 C8 H8 119.6 ?
C8 C9 O2 126.24(18) y
C8 C9 C10 121.66(18) ?
O2 C9 C10 112.10(17) ?
O3 C10 C11 123.48(16) y
O3 C10 C9 119.99(16) ?
C11 C10 C9 116.49(16) ?
C12 C11 C13 119.93(17) ?
C12 C11 C10 120.11(17) ?
C13 C11 C10 119.96(16) ?
C7 C12 C11 121.00(17) ?
C7 C12 H12 119.5 ?
C11 C12 H12 119.5 ?
N3 C13 C11 121.94(17) y
N3 C13 H13 119.0 ?
C11 C13 H13 119.0 ?
N3 C14 C17 113.51(15) ?
N3 C14 C16 104.87(15) ?
C17 C14 C16 111.80(15) ?
N3 C14 C15 107.59(14) ?
C17 C14 C15 107.33(15) y
C16 C14 C15 111.73(15) ?
O4 C15 C14 111.20(16) ?
O4 C15 H15A 109.4 ?
C14 C15 H15A 109.4 ?
O4 C15 H15B 109.4 ?
C14 C15 H15B 109.4 ?
H15A C15 H15B 108.0 ?
O5 C16 C14 109.24(16) ?
O5 C16 H16A 109.8 ?
C14 C16 H16A 109.8 ?
O5 C16 H16B 109.8 ?
C14 C16 H16B 109.8 ?
H16A C16 H16B 108.3 ?
O6 C17 C14 113.02(16) ?
O6 C17 H17A 109.0 ?
C14 C17 H17A 109.0 ?
O6 C17 H17B 109.0 ?
C14 C17 H17B 109.0 ?
H17A C17 H17B 107.8 ?
O2 C18A H18A 109.5 ?
O2 C18A H18B 109.5 ?
H18A C18A H18B 109.5 ?
O2 C18A H18C 109.5 ?
H18A C18A H18C 109.5 ?
H18B C18A H18C 109.5 ?
O2 C18B H18D 109.5 ?
O2 C18B H18E 109.5 ?
H18D C18B H18E 109.5 ?
O2 C18B H18F 109.5 ?
H18D C18B H18F 109.5 ?
H18E C18B H18F 109.5 ?
O1 C19 H19A 109.5 ?
O1 C19 H19B 109.5 ?
H19A C19 H19B 109.5 ?
O1 C19 H19C 109.5 ?
H19A C19 H19C 109.5 ?
H19B C19 H19C 109.5 ?
N2 N1 C1 115.35(19) ?
N1 N2 C7 112.53(17) ?
C13 N3 C14 130.15(16) y
C13 N3 H33 113.0(15) ?
C14 N3 H33 116.9(16) ?
C19 O1 C3 117.8(3) ?
C9 O2 C18B 114.9(9) ?
C9 O2 C18A 118.8(6) ?
C15 O4 H44 108.2(19) ?
C16 O5 H55 111(2) ?
C17 O6 H66 108(2) ?

loop_
_geom_bond_atom_site_label_1
_geom_bond_atom_site_label_2
_geom_bond_distance
_geom_bond_publ_flag
C1 C6 1.372(4) ?
C1 C2 1.396(3) ?
C1 N1 1.420(3) y
C2 C3 1.359(4) ?
C2 H2 0.9300 ?
C3 C4 1.359(5) ?
C3 O1 1.399(4) y
C4 C5 1.403(5) ?
C4 H4 0.9300 ?
C5 C6 1.387(4) ?
C5 H5 0.9300 ?
C6 H6 0.9300 ?
C7 C12 1.371(3) y
C7 C8 1.413(3) y
C7 N2 1.418(3) y
C8 C9 1.349(3) y
C8 H8 0.9300 ?
C9 O2 1.362(2) y
C9 C10 1.443(3) y
C10 O3 1.284(2) y
C10 C11 1.426(3) y
C11 C12 1.410(3) y
C11 C13 1.417(3) y
C12 H12 0.9300 ?
C13 N3 1.291(2) y
C13 H13 0.9300 ?
C14 N3 1.463(2) y
C14 C17 1.527(2) ?
C14 C16 1.529(3) ?
C14 C15 1.532(3) ?
C15 O4 1.427(2) ?
C15 H15A 0.9700 ?
C15 H15B 0.9700 ?
C16 O5 1.411(2) ?
C16 H16A 0.9700 ?
C16 H16B 0.9700 ?
C17 O6 1.416(3) ?
C17 H17A 0.9700 ?
C17 H17B 0.9700 ?
C18A O2 1.463(16) ?
C18A H18A 0.9600 ?
C18A H18B 0.9600 ?
C18A H18C 0.9600 ?
C18B O2 1.37(2) ?
C18B H18D 0.9600 ?
C18B H18E 0.9600 ?
C18B H18F 0.9600 ?
C19 O1 1.391(4) ?
C19 H19A 0.9600 ?
C19 H19B 0.9600 ?
C19 H19C 0.9600 ?
N1 N2 1.256(2) y
N3 H33 0.86(2) ?
O4 H44 0.824(17) ?
O5 H55 0.836(17) ?
O6 H66 0.815(17) ?

loop_
_geom_hbond_atom_site_label_D
_geom_hbond_atom_site_label_H
_geom_hbond_atom_site_label_A
_geom_hbond_site_symmetry_A
_geom_hbond_distance_DH
_geom_hbond_distance_HA
_geom_hbond_distance_DA
_geom_hbond_angle_DHA
N3 H33 O3 . 0.86(2) 1.84(2) 2.584(2) 144(2)
O4 H44 O6 2_746 0.824(17) 1.921(18) 2.744(2) 177(3)
O5 H55 O4 3_777 0.836(17) 1.901(18) 2.734(2) 174(3)
O6 H66 O3 4_575 0.815(17) 1.999(19) 2.7792(19) 160(3)
O6 H66 O2 4_575 0.815(17) 2.26(3) 2.800(2) 124(2)
C15 H15B G1 2_545 0.93000 3.052100 3.861(2) 141.74000

loop_
_geom_torsion_atom_site_label_1
_geom_torsion_atom_site_label_2
_geom_torsion_atom_site_label_3
_geom_torsion_atom_site_label_4
_geom_torsion
_geom_torsion_publ_flag
C6 C1 C2 C3 0.3(4) ?
N1 C1 C2 C3 179.4(2) ?
C1 C2 C3 C4 0.0(4) ?
C1 C2 C3 O1 -179.1(2) ?
C2 C3 C4 C5 0.2(4) ?
O1 C3 C4 C5 179.3(3) ?
C3 C4 C5 C6 -0.8(4) ?
C2 C1 C6 C5 -0.8(4) ?
N1 C1 C6 C5 -179.8(2) ?
C4 C5 C6 C1 1.0(4) ?
C12 C7 C8 C9 3.1(3) ?
N2 C7 C8 C9 -175.8(2) ?
C7 C8 C9 O2 -178.6(2) ?
C7 C8 C9 C10 2.1(3) ?
C8 C9 C10 O3 175.70(19) ?
O2 C9 C10 O3 -3.7(3) ?
C8 C9 C10 C11 -6.5(3) ?
O2 C9 C10 C11 174.16(18) ?
O3 C10 C11 C12 -176.37(18) ?
C9 C10 C11 C12 5.9(3) ?
O3 C10 C11 C13 3.7(3) ?
C9 C10 C11 C13 -174.08(17) ?
C8 C7 C12 C11 -3.6(3) ?
N2 C7 C12 C11 175.32(18) ?
C13 C11 C12 C7 178.93(18) ?
C10 C11 C12 C7 -1.0(3) ?
C12 C11 C13 N3 178.97(18) ?
C10 C11 C13 N3 -1.1(3) y
N3 C14 C15 O4 -46.68(19) ?
C17 C14 C15 O4 -169.18(15) ?
C16 C14 C15 O4 67.92(19) ?
N3 C14 C16 O5 176.68(15) ?
C17 C14 C16 O5 -59.9(2) ?
C15 C14 C16 O5 60.41(19) ?
N3 C14 C17 O6 77.8(2) ?
C16 C14 C17 O6 -40.6(2) ?
C15 C14 C17 O6 -163.42(15) ?
C6 C1 N1 N2 -10.5(3) ?
C2 C1 N1 N2 170.4(2) ?
C1 N1 N2 C7 179.06(17) y
C12 C7 N2 N1 -176.11(18) ?
C8 C7 N2 N1 2.8(3) ?
C11 C13 N3 C14 179.28(17) ?
C17 C14 N3 C13 -10.9(3) ?
C16 C14 N3 C13 111.4(2) ?
C15 C14 N3 C13 -129.5(2) ?
C4 C3 O1 C19 -5.2(5) ?
C2 C3 O1 C19 173.8(3) ?
C8 C9 O2 C18B -9(2) ?
C10 C9 O2 C18B 170(2) ?
C8 C9 O2 C18A 10.9(16) ?
C10 C9 O2 C18A -169.8(16) ?
